data_7057980
loop_
_publ_author_name
'Zhang, Sheng'
'Mo, Wenjiao'
'Yin, Bing'
'L\"u, Xingqiang'
'Zhang, Jiangwei'

_publ_section_title
;
 Designing a mononuclear DyIII single-molecule magnet (SMM) by using a
 N,O,N,O-based multichelating Schiff base ligand and a \b-diketonate
 ligand
;
_journal_issue 1
_journal_name_full 'New Journal of Chemistry'
_journal_page_first 454
_journal_paper_doi 10.1039/C8NJ04019B
_journal_volume 43
_journal_year 2019
_chemical_formula_moiety 'C43 H40 Dy F3 N4 O7'
_chemical_formula_sum 'C43 H40 Dy F3 N4 O7'
_chemical_formula_weight 944.29
_space_group_crystal_system monoclinic
_space_group_IT_number 14
_space_group_name_Hall '-P 2yn'
_space_group_name_H-M_alt 'P 1 21/n 1'
_symmetry_space_group_name_Hall '-P 2yn'
_symmetry_space_group_name_H-M 'P 1 21/n 1'
_atom_sites_solution_hydrogens geom
_audit_creation_date 2018-06-03
_audit_creation_method
;
Olex2 1.2
(compiled 2018.05.29 svn.r3508 for OlexSys, GUI svn.r5506)
;
_audit_update_record
;
2018-06-25 deposited with the CCDC.
2018-11-12 downloaded from the CCDC.
;
_cell_angle_alpha 90
_cell_angle_beta 95.602(9)
_cell_angle_gamma 90
_cell_formula_units_Z 4
_cell_length_a 10.9674(8)
_cell_length_b 11.0167(15)
_cell_length_c 33.215(3)
_cell_measurement_reflns_used 771
_cell_measurement_temperature 293(2)
_cell_measurement_theta_max 67.6390
_cell_measurement_theta_min 4.1330
_cell_volume 3994.0(7)
_computing_cell_refinement 'CrysAlisPro 1.171.39.35c (Rigaku OD, 2017)'
_computing_data_collection 'CrysAlisPro 1.171.39.35c (Rigaku OD, 2017)'
_computing_data_reduction 'CrysAlisPro 1.171.39.35c (Rigaku OD, 2017)'
_computing_molecular_graphics 'Olex2 (Dolomanov et al., 2009)'
_computing_publication_material 'Olex2 (Dolomanov et al., 2009)'
_computing_structure_refinement 'ShelXL (Sheldrick, 2015)'
_diffrn_ambient_temperature 293(2)
_diffrn_detector 'CCD plate'
_diffrn_detector_area_resol_mean 8.1281
_diffrn_detector_type Eos
_diffrn_measured_fraction_theta_full 0.999
_diffrn_measured_fraction_theta_max 0.999
_diffrn_measurement_details
;
List of Runs (angles in degrees, time in seconds):

  # Type    Start    End  Width  t~exp~   \w     \q     \k     \f   Frames
#--------------------------------------------------------------------------
  1  \w    -81.00  -5.00   1.00    3.00    --  -56.18  61.00 -30.00   76
  2  \w    -30.00  -5.00   1.00    1.00    --    0.00  37.00-180.00   25
  3  \w      1.00  72.00   1.00    1.00    --    0.00  37.00-180.00   71
  4  \w     76.00 129.00   1.00    3.00    --   56.18  45.00 -90.00   53
  5  \w     87.00 173.00   1.00    3.00    --  112.35  77.00   0.00   86
  6  \w    152.00 177.00   1.00    3.00    --  112.35  50.00 -90.00   25
  7  \w    105.00 178.00   1.00    3.00    --  112.35 111.00-150.00   73
  8  \w     95.00 160.00   1.00    3.00    --  112.35  37.00 -60.00   65
  9  \w     87.00 116.00   1.00    3.00    --  112.35  50.00 -90.00   29
 10  \w     47.00  74.00   1.00    3.00    --   56.18 -61.00 120.00   27
 11  \w     18.00 116.00   1.00    3.00    --   56.18-125.00 120.00   98
 12  \w     88.00 115.00   1.00    3.00    --  112.35-111.00   0.00   27
 13  \w     77.00 153.00   1.00    3.00    --  112.35 -91.00-120.00   76
 14  \w     49.00  99.00   1.00    3.00    --  112.35-111.00  60.00   50
 15  \w     65.00 153.00   1.00    3.00    --  112.35 -91.00 120.00   88
 16  \w     43.00  68.00   1.00    3.00    --  112.35-111.00   0.00   25
 17  \w     -4.00  21.00   1.00    1.00    --    0.00 -99.00  60.00   25
 18  \w   -128.00 -80.00   1.00    3.00    --  -56.18 -94.00  30.00   48
 19  \w   -130.00 -80.00   1.00    3.00    --  -56.18 -94.00-120.00   50
 20  \w    -67.00 -42.00   1.00    1.00    --    0.00 178.00 120.00   25
;
_diffrn_measurement_device 'four-circle diffractometer'
_diffrn_measurement_device_type 'Xcalibur, Eos, Gemini'
_diffrn_measurement_method '\w scans'
_diffrn_orient_matrix_type 'CrysAlisPro convention (1999,Acta A55,543-557)'
_diffrn_orient_matrix_UB_11 -0.0457952000
_diffrn_orient_matrix_UB_12 -0.1322507000
_diffrn_orient_matrix_UB_13 -0.0004578000
_diffrn_orient_matrix_UB_21 -0.0375805000
_diffrn_orient_matrix_UB_22 0.0096112000
_diffrn_orient_matrix_UB_23 -0.0458139000
_diffrn_orient_matrix_UB_31 0.1281183000
_diffrn_orient_matrix_UB_32 -0.0443472000
_diffrn_orient_matrix_UB_33 -0.0085667000
_diffrn_radiation_monochromator graphite
_diffrn_radiation_probe x-ray
_diffrn_radiation_type CuK\a
_diffrn_radiation_wavelength 1.54184
_diffrn_reflns_av_R_equivalents 0.1086
_diffrn_reflns_av_unetI/netI 0.2686
_diffrn_reflns_Laue_measured_fraction_full 0.999
_diffrn_reflns_Laue_measured_fraction_max 0.999
_diffrn_reflns_limit_h_max 12
_diffrn_reflns_limit_h_min -9
_diffrn_reflns_limit_k_max 12
_diffrn_reflns_limit_k_min -12
_diffrn_reflns_limit_l_max 26
_diffrn_reflns_limit_l_min -37
_diffrn_reflns_number 11737
_diffrn_reflns_point_group_measured_fraction_full 0.999
_diffrn_reflns_point_group_measured_fraction_max 0.999
_diffrn_reflns_theta_full 67.639
_diffrn_reflns_theta_max 59.989
_diffrn_reflns_theta_min 2.673
_diffrn_source 'fine-focus sealed X-ray tube'
_diffrn_source_type 'Enhance (Cu) X-ray Source'
_exptl_absorpt_coefficient_mu 10.607
_exptl_absorpt_correction_T_max 0.346
_exptl_absorpt_correction_T_min 0.185
_exptl_absorpt_correction_type multi-scan
_exptl_absorpt_process_details
;
CrysAlisPro 1.171.39.35c (Rigaku Oxford Diffraction, 2017)
Empirical absorption correction using spherical harmonics,
 implemented in SCALE3 ABSPACK scaling algorithm.
;
_exptl_crystal_colour ad
_exptl_crystal_density_diffrn 1.570
_exptl_crystal_density_method 'not measured'
_exptl_crystal_description block
_exptl_crystal_F_000 1900
_exptl_crystal_size_max 0.3
_exptl_crystal_size_mid 0.15
_exptl_crystal_size_min 0.1
_refine_diff_density_max 0.333
_refine_diff_density_min -0.413
_refine_diff_density_rms 0.073
_refine_ls_extinction_method none
_refine_ls_goodness_of_fit_ref 1.044
_refine_ls_hydrogen_treatment constr
_refine_ls_matrix_type full
_refine_ls_number_parameters 526
_refine_ls_number_reflns 4845
_refine_ls_number_restraints 1888
_refine_ls_restrained_S_all 1.044
_refine_ls_R_factor_all 0.0845
_refine_ls_R_factor_gt 0.0748
_refine_ls_shift/su_max 0.000
_refine_ls_shift/su_mean 0.000
_refine_ls_structure_factor_coef Fsqd
_refine_ls_weighting_details 'w=1/[\s^2^(Fo^2^)+(0.0094P)^2^] where P=(Fo^2^+2Fc^2^)/3'
_refine_ls_weighting_scheme calc
_refine_ls_wR_factor_gt 0.1002
_refine_ls_wR_factor_ref 0.1585
_reflns_Friedel_coverage 0.000
_reflns_number_gt 3245
_reflns_number_total 5941
_reflns_threshold_expression 'I > 2\s(I)'
_cod_data_source_file c8nj04019b2.cif
_cod_data_source_block exp_8720
_cod_depositor_comments 'Adding full bibliography for 7057980--7057981.cif.'
_cod_database_code 7057980
_shelx_shelxl_version_number 2016/6
_shelx_space_group_comment
;
The symmetry employed for this shelxl refinement is uniquely defined
by the following loop, which should always be used as a source of
symmetry information in preference to the above space-group names.
They are only intended as comments.
;
_reflns_odcompleteness_completeness 99.88
_reflns_odcompleteness_iscentric 1
_reflns_odcompleteness_theta 66.97
_olex2_refinement_description
;
1. Fixed Uiso
 At 1.2 times of:
  All C(H) groups, All C(H,H) groups
 At 1.5 times of:
  All C(H,H,H) groups
2. Restrained distances
 O3-C43
 1.48 with sigma of 0.01
 C8-O3
 1.42 with sigma of 0.01
 C35-C37 = C37-C39 = C39-C35 = C36-C38 = C38-C40 = C40-C36
 2.37 with sigma of 0.01
 C35-C36 = C36-C37 = C37-C38 = C38-C39 = C39-C40 = C40-C35
 1.38 with sigma of 0.01
 C14-C15 = C11-C12 = C37-C41 = C39-C42 = C1-C2
 1.52 with sigma of 0.01
 C12-C14 = C14-C16 = C16-C12 = C13-C15 = C15-C17 = C17-C13
 2.37 with sigma of 0.01
 C12-C13 = C13-C14 = C14-C15 = C15-C16 = C16-C17 = C17-C12
 1.38 with sigma of 0.01
 C17-O6
 1.42 with sigma of 0.01
 F1-F2 = F2-F3 = F3-F1
 2.02 with sigma of 0.01
 C1-F1 = C1-F2 = C1-F3
 1.28 with sigma of 0.01
 C5-C7 = C7-C9 = C9-C5 = C6-C8 = C8-C10 = C10-C6
 2.37 with sigma of 0.01
 C4-C5 = C5-C6 = C6-C7 = C7-C8 = C8-C9 = C9-C10 = C10-C5
 1.38 with sigma of 0.01
 N1-C21 = C21-C22 = C22-C23 = C23-C24 = C24-C25 = C25-N1
 1.38 with sigma of 0.01
 N1-C22 = C22-C24 = C24-N1 = C21-C23 = C23-C25 = C25-C21
 2.37 with sigma of 0.01
 N4-C29 = C29-C30 = C30-C31 = C31-C32 = C32-C33 = C33-N4
 1.38 with sigma of 0.01
 N4-C32 = C32-C30 = C30-N4 = C29-C31 = C31-C33 = C33-C29
 2.37 with sigma of 0.01
 O3-C7 \\sim O3-C9
 with sigma of 0.02
3. Uiso/Uaniso restraints and constraints
All non-hydrogen atoms have similar U: within 3.8A with sigma of 0.02 and sigma
for terminal atoms of 0.04
4.a Secondary CH2 refined with riding coordinates:
 C19(H19A,H19B), C20(H20A,H20B), C26(H26A,H26B), C27(H27A,H27B), C28(H28A,
 H28B), C34(H34A,H34B)
4.b Aromatic/amide H refined with riding coordinates:
 C3(H3), C6(H6), C7(H7), C9(H9), C10(H10), C11(H11), C13(H13), C15(H15),
 C22(H22), C23(H23), C24(H24), C25(H25), C30(H30), C31(H31), C32(H32), C33(H33),
  C36(H36), C38(H38), C42(H42)
4.c Idealised Me refined as rotating group:
 C18(H18A,H18B,H18C), C41(H41A,H41B,H41C), C43(H43A,H43B,H43C)
;

loop_
_space_group_symop_operation_xyz
'x, y, z'
'-x+1/2, y+1/2, -z+1/2'
'-x, -y, -z'
'x-1/2, -y-1/2, z-1/2'

loop_
_atom_site_label
_atom_site_type_symbol
_atom_site_fract_x
_atom_site_fract_y
_atom_site_fract_z
_atom_site_U_iso_or_equiv
_atom_site_adp_type
_atom_site_occupancy
_atom_site_site_symmetry_order
_atom_site_calc_flag
_atom_site_refinement_flags_posn
_atom_site_refinement_flags_adp
Dy1 Dy 0.56420(10) 0.18806(14) 0.13295(4) 0.0878(5) Uani 1 1 d . U
F1 F 0.1808(10) 0.4988(10) 0.0662(4) 0.171(5) Uani 1 1 d D U
F2 F 0.1509(10) 0.3766(12) 0.1102(3) 0.153(5) Uani 1 1 d D U
F3 F 0.1738(10) 0.3187(12) 0.0534(4) 0.179(5) Uani 1 1 d D U
N1 N 0.4312(12) 0.0937(15) 0.1842(4) 0.092(3) Uani 1 1 d D U
N2 N 0.6468(14) -0.0226(16) 0.1615(5) 0.092(3) Uani 1 1 d . U
N3 N 0.8090(12) 0.1807(19) 0.1389(4) 0.092(3) Uani 1 1 d . U
N4 N 0.6639(13) 0.1680(15) 0.0658(3) 0.098(3) Uani 1 1 d D U
O1 O 0.3785(10) 0.2931(14) 0.1148(4) 0.103(3) Uani 1 1 d . U
O2 O 0.6058(10) 0.3770(13) 0.1096(3) 0.098(3) Uani 1 1 d . U
O3 O 0.8976(12) 0.8180(16) 0.0461(4) 0.161(4) Uani 1 1 d D U
O4 O 0.0808(12) 0.0324(15) 0.0865(5) 0.148(5) Uani 1 1 d . U
O5 O 0.5020(11) 0.6000(14) 0.2346(4) 0.121(5) Uani 1 1 d . U
O6 O 0.4490(10) 0.0515(11) 0.0966(3) 0.095(3) Uani 1 1 d D U
O7 O 0.6252(9) 0.2855(12) 0.1913(3) 0.091(3) Uani 1 1 d . U
C1 C 0.2188(12) 0.3948(13) 0.0813(4) 0.137(6) Uani 1 1 d D U
C2 C 0.3577(14) 0.382(2) 0.0920(7) 0.114(4) Uani 1 1 d D U
C3 C 0.436(2) 0.465(2) 0.0786(6) 0.117(4) Uani 1 1 d . U
H3 H 0.401982 0.525903 0.061473 0.140 Uiso 1 1 calc R .
C4 C 0.569(2) 0.4665(18) 0.0890(6) 0.112(4) Uani 1 1 d D U
C5 C 0.6362(15) 0.5612(17) 0.0735(6) 0.120(4) Uani 1 1 d D U
C6 C 0.7474(15) 0.5693(16) 0.0955(5) 0.118(4) Uani 1 1 d D U
H6 H 0.767069 0.515306 0.116695 0.142 Uiso 1 1 calc R .
C7 C 0.8301(13) 0.6554(17) 0.0870(5) 0.135(5) Uani 1 1 d D U
H7 H 0.905525 0.659869 0.102306 0.161 Uiso 1 1 calc R .
C8 C 0.8025(13) 0.7358(16) 0.0556(6) 0.139(5) Uani 1 1 d D U
C9 C 0.6940(14) 0.7251(16) 0.0324(5) 0.139(5) Uani 1 1 d D U
H9 H 0.676925 0.775522 0.010059 0.167 Uiso 1 1 calc R .
C10 C 0.6091(12) 0.6396(17) 0.0417(5) 0.131(4) Uani 1 1 d D U
H10 H 0.533549 0.634963 0.026427 0.157 Uiso 1 1 calc R .
C11 C 0.1953(17) 0.0367(16) 0.0891(6) 0.108(4) Uani 1 1 d D U
H11 H 0.233961 0.106228 0.080741 0.129 Uiso 1 1 calc R .
C12 C 0.2714(15) -0.0693(15) 0.1055(5) 0.097(4) Uani 1 1 d D U
C13 C 0.2225(9) -0.1714(18) 0.1209(5) 0.102(4) Uani 1 1 d D U
H13 H 0.137829 -0.179569 0.119577 0.122 Uiso 1 1 calc R .
C14 C 0.2945(16) -0.2611(14) 0.1381(6) 0.105(4) Uani 1 1 d D U
C15 C 0.4242(14) -0.2513(14) 0.1378(5) 0.100(4) Uani 1 1 d D U
H15 H 0.475331 -0.316038 0.145794 0.120 Uiso 1 1 calc R .
C16 C 0.4711(10) -0.1448(18) 0.1255(6) 0.098(3) Uani 1 1 d D U
C17 C 0.3967(17) -0.0563(13) 0.1078(5) 0.096(3) Uani 1 1 d D U
C18 C 0.2457(17) -0.3789(19) 0.1559(6) 0.144(8) Uani 1 1 d . U
H18A H 0.185024 -0.359086 0.173807 0.217 Uiso 1 1 calc GR .
H18B H 0.312137 -0.421587 0.170622 0.217 Uiso 1 1 calc GR .
H18C H 0.209668 -0.429246 0.134345 0.217 Uiso 1 1 calc GR .
C19 C 0.6100(13) -0.1225(17) 0.1307(5) 0.094(3) Uani 1 1 d . U
H19A H 0.651267 -0.197198 0.139417 0.113 Uiso 1 1 calc R .
H19B H 0.637041 -0.100096 0.104773 0.113 Uiso 1 1 calc R .
C20 C 0.5927(14) -0.0535(18) 0.1991(5) 0.094(3) Uani 1 1 d . U
H20A H 0.642907 -0.017085 0.221519 0.113 Uiso 1 1 calc R .
H20B H 0.597486 -0.140859 0.202591 0.113 Uiso 1 1 calc R .
C21 C 0.4632(11) -0.0156(16) 0.2017(5) 0.094(3) Uani 1 1 d D U
C22 C 0.3820(16) -0.0774(12) 0.2231(5) 0.097(4) Uani 1 1 d D U
H22 H 0.403120 -0.152508 0.234492 0.117 Uiso 1 1 calc R .
C23 C 0.2696(14) -0.0276(16) 0.2276(5) 0.098(4) Uani 1 1 d D U
H23 H 0.214255 -0.069192 0.242014 0.117 Uiso 1 1 calc R .
C24 C 0.2384(11) 0.0830(16) 0.2110(5) 0.100(5) Uani 1 1 d D U
H24 H 0.162950 0.117513 0.214687 0.119 Uiso 1 1 calc R .
C25 C 0.3189(15) 0.1431(12) 0.1887(5) 0.098(3) Uani 1 1 d D U
H25 H 0.297057 0.217318 0.176778 0.118 Uiso 1 1 calc R .
C26 C 0.7795(16) -0.0247(18) 0.1675(5) 0.098(4) Uani 1 1 d . U
H26A H 0.807165 -0.107860 0.165262 0.117 Uiso 1 1 calc R .
H26B H 0.805372 0.003025 0.194719 0.117 Uiso 1 1 calc R .
C27 C 0.8396(16) 0.052(2) 0.1381(5) 0.094(4) Uani 1 1 d . U
H27A H 0.927647 0.043486 0.143569 0.112 Uiso 1 1 calc R .
H27B H 0.816772 0.021298 0.111052 0.112 Uiso 1 1 calc R .
C28 C 0.8491(14) 0.2470(18) 0.1045(5) 0.098(3) Uani 1 1 d . U
H28A H 0.935543 0.231522 0.102985 0.118 Uiso 1 1 calc R .
H28B H 0.839222 0.333316 0.109036 0.118 Uiso 1 1 calc R .
C29 C 0.7799(14) 0.2132(19) 0.0652(4) 0.099(3) Uani 1 1 d D U
C30 C 0.8251(11) 0.2361(16) 0.0287(5) 0.106(4) Uani 1 1 d D U
H30 H 0.902503 0.270093 0.028052 0.128 Uiso 1 1 calc R .
C31 C 0.7553(14) 0.2086(18) -0.0068(4) 0.110(4) Uani 1 1 d D U
H31 H 0.786438 0.222145 -0.031485 0.132 Uiso 1 1 calc R .
C32 C 0.6399(14) 0.1613(19) -0.0060(3) 0.111(5) Uani 1 1 d D U
H32 H 0.591814 0.145115 -0.030020 0.133 Uiso 1 1 calc R .
C33 C 0.5955(11) 0.1378(17) 0.0307(5) 0.105(4) Uani 1 1 d D U
H33 H 0.519218 0.101434 0.031448 0.126 Uiso 1 1 calc R .
C34 C 0.8667(14) 0.2381(17) 0.1787(5) 0.091(3) Uani 1 1 d . U
H34A H 0.849596 0.186290 0.201061 0.110 Uiso 1 1 calc R .
H34B H 0.954898 0.240811 0.178054 0.110 Uiso 1 1 calc R .
C35 C 0.8216(17) 0.3647(13) 0.1866(5) 0.093(3) Uani 1 1 d D U
C36 C 0.9007(11) 0.4612(18) 0.1905(5) 0.094(4) Uani 1 1 d D U
H36 H 0.981012 0.451509 0.184248 0.113 Uiso 1 1 calc R .
C37 C 0.8627(15) 0.5721(15) 0.2034(5) 0.092(4) Uani 1 1 d D U
C38 C 0.7442(16) 0.5863(13) 0.2126(5) 0.090(4) Uani 1 1 d D U
H38 H 0.717933 0.661062 0.221478 0.108 Uiso 1 1 calc R .
C39 C 0.6645(11) 0.4899(18) 0.2087(5) 0.088(4) Uani 1 1 d D U
C40 C 0.7019(15) 0.3796(15) 0.1953(6) 0.089(4) Uani 1 1 d D U
C41 C 0.9530(12) 0.6779(15) 0.2082(5) 0.103(6) Uani 1 1 d D U
H41A H 1.035269 0.647179 0.210582 0.154 Uiso 1 1 calc GR .
H41B H 0.939708 0.723130 0.232137 0.154 Uiso 1 1 calc GR .
H41C H 0.940672 0.730006 0.185025 0.154 Uiso 1 1 calc GR .
C42 C 0.5356(13) 0.504(2) 0.2204(5) 0.095(4) Uani 1 1 d D U
H42 H 0.481005 0.439469 0.216831 0.114 Uiso 1 1 calc R .
C43 C 0.855(2) 0.9082(19) 0.0162(6) 0.182(9) Uani 1 1 d D U
H43A H 0.847849 0.871861 -0.010195 0.273 Uiso 1 1 calc GR .
H43B H 0.913431 0.973654 0.016884 0.273 Uiso 1 1 calc GR .
H43C H 0.777268 0.938875 0.022108 0.273 Uiso 1 1 calc GR .

loop_
_atom_site_aniso_label
_atom_site_aniso_U_11
_atom_site_aniso_U_22
_atom_site_aniso_U_33
_atom_site_aniso_U_23
_atom_site_aniso_U_13
_atom_site_aniso_U_12
Dy1 0.0744(8) 0.1234(12) 0.0650(8) 0.0019(11) 0.0039(6) 0.0048(11)
F1 0.115(9) 0.160(12) 0.233(12) 0.018(11) -0.017(9) 0.005(9)
F2 0.100(8) 0.194(12) 0.166(11) 0.004(10) 0.026(8) -0.011(8)
F3 0.124(8) 0.197(11) 0.203(10) -0.047(10) -0.044(8) -0.021(9)
N1 0.077(5) 0.131(6) 0.067(5) -0.009(5) 0.006(5) -0.006(5)
N2 0.080(5) 0.132(6) 0.064(5) -0.004(5) 0.005(5) -0.003(5)
N3 0.080(5) 0.132(6) 0.064(5) -0.002(6) 0.006(5) 0.001(6)
N4 0.092(6) 0.140(6) 0.063(6) -0.003(6) 0.009(5) -0.004(6)
O1 0.081(5) 0.135(6) 0.093(6) 0.006(6) 0.006(5) 0.004(5)
O2 0.085(5) 0.131(5) 0.077(5) 0.005(5) 0.005(5) -0.007(5)
O3 0.167(9) 0.172(10) 0.143(9) 0.024(8) 0.011(8) -0.012(9)
O4 0.093(9) 0.188(13) 0.166(12) -0.028(11) 0.021(10) -0.004(10)
O5 0.104(9) 0.144(13) 0.118(11) -0.025(10) 0.020(9) 0.009(9)
O6 0.084(5) 0.130(5) 0.072(5) -0.011(5) 0.007(5) -0.010(5)
O7 0.082(5) 0.128(5) 0.063(5) -0.006(5) 0.007(5) 0.002(5)
C1 0.117(10) 0.157(11) 0.130(11) -0.006(11) -0.015(10) 0.005(11)
C2 0.089(7) 0.145(8) 0.104(7) 0.003(7) -0.001(7) -0.001(7)
C3 0.099(7) 0.144(7) 0.104(7) 0.010(7) 0.002(7) -0.005(7)
C4 0.103(6) 0.142(7) 0.091(6) 0.006(6) 0.009(6) -0.008(6)
C5 0.113(7) 0.145(8) 0.101(8) 0.014(7) 0.005(7) -0.008(7)
C6 0.107(6) 0.145(7) 0.101(6) 0.011(6) 0.008(6) -0.012(6)
C7 0.135(8) 0.154(9) 0.113(8) 0.019(8) 0.005(8) -0.012(8)
C8 0.130(9) 0.162(10) 0.126(9) 0.015(9) 0.012(9) -0.018(9)
C9 0.137(9) 0.159(9) 0.120(8) 0.014(8) 0.008(8) -0.016(8)
C10 0.125(7) 0.154(8) 0.114(8) 0.017(7) 0.011(7) -0.011(7)
C11 0.092(7) 0.143(8) 0.086(7) -0.012(7) 0.000(7) -0.010(7)
C12 0.085(6) 0.134(7) 0.072(6) -0.015(6) 0.006(6) -0.001(7)
C13 0.089(7) 0.138(8) 0.078(7) -0.014(8) 0.008(7) -0.010(8)
C14 0.097(7) 0.137(8) 0.081(7) -0.012(7) 0.011(7) -0.008(7)
C15 0.093(6) 0.134(7) 0.074(6) -0.010(6) 0.010(6) -0.004(6)
C16 0.087(6) 0.134(6) 0.075(6) -0.010(6) 0.010(6) -0.004(6)
C17 0.085(6) 0.135(6) 0.069(6) -0.011(6) 0.007(6) -0.003(6)
C18 0.144(14) 0.164(17) 0.127(15) 0.013(14) 0.024(13) -0.035(14)
C19 0.083(6) 0.131(7) 0.068(6) -0.007(6) 0.005(6) 0.000(6)
C20 0.083(6) 0.134(6) 0.066(5) -0.009(6) 0.008(5) -0.003(6)
C21 0.082(5) 0.132(6) 0.067(5) -0.010(5) 0.007(5) -0.004(5)
C22 0.087(7) 0.135(7) 0.070(7) -0.007(7) 0.011(6) -0.007(7)
C23 0.088(8) 0.135(9) 0.071(8) -0.007(8) 0.012(8) -0.010(8)
C24 0.096(8) 0.137(10) 0.066(8) -0.004(9) 0.014(8) -0.010(9)
C25 0.088(6) 0.134(6) 0.073(6) -0.009(6) 0.007(6) -0.001(6)
C26 0.087(6) 0.136(7) 0.070(6) -0.002(6) 0.005(6) 0.003(7)
C27 0.080(6) 0.133(7) 0.068(6) -0.002(7) 0.007(6) -0.001(7)
C28 0.085(6) 0.140(6) 0.070(6) -0.002(6) 0.006(5) -0.003(6)
C29 0.091(6) 0.139(7) 0.067(6) -0.004(7) 0.013(6) -0.002(6)
C30 0.096(7) 0.152(8) 0.073(8) 0.000(8) 0.014(7) -0.007(8)
C31 0.101(8) 0.158(9) 0.074(8) -0.001(8) 0.021(8) -0.011(8)
C32 0.105(9) 0.164(10) 0.066(8) -0.003(9) 0.014(8) -0.017(9)
C33 0.094(7) 0.148(7) 0.073(7) -0.002(7) 0.016(7) -0.008(7)
C34 0.079(6) 0.131(7) 0.064(6) -0.003(6) 0.003(6) 0.002(6)
C35 0.083(6) 0.128(6) 0.066(6) -0.003(6) 0.000(6) 0.004(6)
C36 0.079(6) 0.134(7) 0.068(6) 0.005(7) 0.003(6) 0.002(7)
C37 0.083(7) 0.128(8) 0.063(7) 0.001(7) 0.004(7) -0.006(7)
C38 0.082(7) 0.125(8) 0.062(7) -0.002(7) 0.002(7) 0.013(7)
C39 0.076(7) 0.125(8) 0.062(6) -0.004(7) 0.004(6) 0.001(7)
C40 0.077(6) 0.128(7) 0.061(6) 0.001(6) 0.005(6) -0.002(6)
C41 0.101(12) 0.134(14) 0.073(11) 0.002(13) 0.003(10) 0.011(13)
C42 0.087(8) 0.130(9) 0.068(8) -0.008(8) 0.009(8) 0.005(8)
C43 0.227(17) 0.185(18) 0.134(16) 0.039(15) 0.020(15) 0.001(16)

loop_
_atom_type_symbol
_atom_type_description
_atom_type_scat_dispersion_real
_atom_type_scat_dispersion_imag
_atom_type_scat_source
C C 0.0181 0.0091 'International Tables Vol C Tables 4.2.6.8 and 6.1.1.4'
H H 0.0000 0.0000 'International Tables Vol C Tables 4.2.6.8 and 6.1.1.4'
Dy Dy -9.8046 9.8477 'International Tables Vol C Tables 4.2.6.8 and 6.1.1.4'
F F 0.0727 0.0534 'International Tables Vol C Tables 4.2.6.8 and 6.1.1.4'
N N 0.0311 0.0180 'International Tables Vol C Tables 4.2.6.8 and 6.1.1.4'
O O 0.0492 0.0322 'International Tables Vol C Tables 4.2.6.8 and 6.1.1.4'

loop_
_geom_angle_atom_site_label_1
_geom_angle_atom_site_label_2
_geom_angle_atom_site_label_3
_geom_angle
N1 Dy1 N2 66.6(5)
N1 Dy1 N3 124.7(5)
N1 Dy1 N4 148.5(5)
N2 Dy1 N3 68.8(6)
N4 Dy1 N2 94.3(5)
N4 Dy1 N3 63.6(4)
O1 Dy1 N1 80.6(5)
O1 Dy1 N2 141.2(5)
O1 Dy1 N3 150.0(6)
O1 Dy1 N4 104.3(4)
O2 Dy1 N1 137.7(5)
O2 Dy1 N2 148.5(4)
O2 Dy1 N3 79.7(5)
O2 Dy1 N4 70.7(5)
O2 Dy1 O1 70.3(4)
O6 Dy1 N1 76.1(4)
O6 Dy1 N2 76.0(5)
O6 Dy1 N3 121.9(5)
O6 Dy1 N4 75.0(5)
O6 Dy1 O1 76.4(4)
O6 Dy1 O2 123.4(4)
O6 Dy1 O7 152.4(4)
O7 Dy1 N1 76.3(4)
O7 Dy1 N2 92.7(5)
O7 Dy1 N3 74.9(4)
O7 Dy1 N4 131.7(4)
O7 Dy1 O1 99.3(4)
O7 Dy1 O2 78.8(4)
C21 N1 Dy1 119.9(11)
C25 N1 Dy1 119.2(11)
C25 N1 C21 120.0(7)
C19 N2 Dy1 109.6(10)
C20 N2 Dy1 110.9(12)
C20 N2 C19 107.3(15)
C26 N2 Dy1 111.7(12)
C26 N2 C19 106.1(15)
C26 N2 C20 111.1(14)
C27 N3 Dy1 105.0(12)
C27 N3 C34 109.8(15)
C28 N3 Dy1 107.7(10)
C28 N3 C27 112.7(17)
C28 N3 C34 109.5(16)
C34 N3 Dy1 112.1(10)
C29 N4 Dy1 117.0(10)
C33 N4 Dy1 120.9(9)
C33 N4 C29 120.7(7)
C2 O1 Dy1 129.9(12)
C4 O2 Dy1 147.6(13)
C8 O3 C43 113.2(13)
C17 O6 Dy1 131.0(11)
C40 O7 Dy1 125.9(12)
F1 C1 F3 102.0(9)
F1 C1 C2 116.3(15)
F2 C1 F1 103.7(10)
F2 C1 F3 102.8(10)
F2 C1 C2 116.5(15)
F3 C1 C2 113.7(14)
O1 C2 C1 109.4(19)
O1 C2 C3 130.3(18)
C3 C2 C1 120(2)
C2 C3 C4 125.0(19)
O2 C4 C3 112.5(16)
O2 C4 C5 130(2)
C5 C4 C3 118(2)
C6 C5 C4 109.0(16)
C6 C5 C10 119.2(7)
C10 C5 C4 131.8(16)
C7 C6 C5 120.8(7)
C6 C7 C8 120.3(7)
C7 C8 O3 117.5(10)
C9 C8 O3 122.8(10)
C9 C8 C7 119.3(7)
C8 C9 C10 120.2(7)
C5 C10 C9 120.1(7)
O4 C11 C12 120.8(19)
C13 C12 C11 123.4(18)
C13 C12 C17 119.4(7)
C17 C12 C11 117.0(17)
C14 C13 C12 121.6(7)
C13 C14 C15 118.8(7)
C13 C14 C18 124.4(16)
C15 C14 C18 116.7(16)
C16 C15 C14 118.3(7)
C15 C16 C17 121.2(7)
C15 C16 C19 120.3(16)
C17 C16 C19 118.5(16)
C12 C17 O6 120.8(16)
C16 C17 O6 118.8(16)
C16 C17 C12 120.0(7)
N2 C19 C16 112.7(15)
N2 C20 C21 116.7(15)
N1 C21 C20 115.3(16)
N1 C21 C22 120.2(7)
C22 C21 C20 124.2(16)
C23 C22 C21 119.6(7)
C24 C23 C22 120.3(7)
C23 C24 C25 119.9(7)
N1 C25 C24 119.9(7)
N2 C26 C27 113.7(16)
N3 C27 C26 115.0(18)
N3 C28 C29 113.2(15)
N4 C29 C28 118.1(14)
N4 C29 C30 119.7(7)
C30 C29 C28 122.0(14)
C29 C30 C31 119.8(7)
C32 C31 C30 120.2(7)
C31 C32 C33 119.7(7)
N4 C33 C32 119.8(7)
C35 C34 N3 114.4(15)
C36 C35 C34 121.2(17)
C36 C35 C40 119.6(7)
C40 C35 C34 118.7(17)
C35 C36 C37 120.7(7)
C36 C37 C41 119.9(17)
C38 C37 C36 119.6(7)
C38 C37 C41 120.5(16)
C37 C38 C39 119.9(7)
C38 C39 C42 119.9(18)
C40 C39 C38 120.6(7)
C40 C39 C42 119.5(18)
O7 C40 C35 119.3(17)
O7 C40 C39 121.1(17)
C39 C40 C35 119.6(7)
O5 C42 C39 121(2)

loop_
_geom_bond_atom_site_label_1
_geom_bond_atom_site_label_2
_geom_bond_distance
Dy1 N1 2.568(10)
Dy1 N2 2.633(16)
Dy1 N3 2.674(13)
Dy1 N4 2.588(10)
Dy1 O1 2.369(12)
Dy1 O2 2.283(14)
Dy1 O6 2.241(11)
Dy1 O7 2.259(11)
F1 C1 1.303(10)
F2 C1 1.286(10)
F3 C1 1.310(10)
N1 C21 1.368(8)
N1 C25 1.367(8)
N2 C19 1.529(19)
N2 C20 1.473(18)
N2 C26 1.450(17)
N3 C27 1.46(2)
N3 C28 1.459(19)
N3 C34 1.544(18)
N4 C29 1.368(8)
N4 C33 1.366(8)
O1 C2 1.25(2)
O2 C4 1.246(19)
O3 C8 1.440(9)
O3 C43 1.447(9)
O4 C11 1.251(17)
O5 C42 1.23(2)
O6 C17 1.386(9)
O7 C40 1.333(14)
C1 C2 1.536(10)
C2 C3 1.36(2)
C3 C4 1.47(2)
C4 C5 1.404(10)
C5 C6 1.363(8)
C5 C10 1.373(8)
C6 C7 1.361(8)
C7 C8 1.377(8)
C8 C9 1.360(8)
C9 C10 1.381(8)
C11 C12 1.507(9)
C12 C13 1.367(8)
C12 C17 1.376(8)
C13 C14 1.355(8)
C14 C15 1.429(6)
C14 C18 1.54(2)
C15 C16 1.359(8)
C16 C17 1.367(8)
C16 C19 1.536(15)
C20 C21 1.492(17)
C21 C22 1.373(8)
C22 C23 1.371(8)
C23 C24 1.367(8)
C24 C25 1.375(8)
C26 C27 1.49(2)
C28 C29 1.494(17)
C29 C30 1.376(8)
C30 C31 1.376(8)
C31 C32 1.371(8)
C32 C33 1.379(8)
C34 C35 1.510(18)
C35 C36 1.371(8)
C35 C40 1.382(8)
C36 C37 1.373(8)
C37 C38 1.373(8)
C37 C41 1.528(9)
C38 C39 1.373(8)
C39 C40 1.370(8)
C39 C42 1.511(9)
